data_4511462
loop_
_publ_author_name
'Wei, Kai-Ju'
'Xie, Yong-Shu'
'Ni, Jia'
'Zhang, Min'
'Liu, Qing-Liang'

_publ_section_title
;
 Syntheses, Crystal Structures, and Photoluminescent Properties of a
 Series of M(II) Coordination Polymers Containing M&#x2212;X2&#x2212;M
 Bridges: From 1-D Chains to 2-D Networks
;
_journal_issue 6
_journal_name_full 'Crystal Growth &amp; Design'
_journal_page_first 1341
_journal_paper_doi 10.1021/cg0505822
_journal_volume 6
_journal_year 2006
_chemical_formula_sum 'C12.5 H10.5 Br2 Cd N3.5 O0.5'
_chemical_formula_weight 489.96
_chemical_name_systematic
; 
 ? 
;
_space_group_IT_number 15
_symmetry_cell_setting monoclinic
_symmetry_space_group_name_Hall '-C 2yc'
_symmetry_space_group_name_H-M 'C 1 2/c 1'
_atom_sites_solution_hydrogens geom
_atom_sites_solution_primary direct
_atom_sites_solution_secondary difmap
_audit_creation_method SHELXL-97
_cell_angle_alpha 90.00
_cell_angle_beta 108.606(3)
_cell_angle_gamma 90.00
_cell_formula_units_Z 8
_cell_length_a 17.180(3)
_cell_length_b 15.269(3)
_cell_length_c 12.1374(19)
_cell_measurement_temperature 293(2)
_cell_volume 3017.5(9)
_computing_structure_refinement 'SHELXL-97 (Sheldrick, 1997)'
_computing_structure_solution 'SHELXS-97 (Sheldrick, 1990)'
_diffrn_ambient_temperature 293(2)
_diffrn_measured_fraction_theta_full 0.954
_diffrn_measured_fraction_theta_max 0.954
_diffrn_radiation_monochromator graphite
_diffrn_radiation_source 'fine-focus sealed tube'
_diffrn_radiation_type MoK\a
_diffrn_radiation_wavelength 0.71073
_diffrn_reflns_av_R_equivalents 0.0205
_diffrn_reflns_av_sigmaI/netI 0.0294
_diffrn_reflns_limit_h_max 22
_diffrn_reflns_limit_h_min -20
_diffrn_reflns_limit_k_max 20
_diffrn_reflns_limit_k_min -9
_diffrn_reflns_limit_l_max 15
_diffrn_reflns_limit_l_min -15
_diffrn_reflns_number 9244
_diffrn_reflns_theta_full 27.88
_diffrn_reflns_theta_max 27.88
_diffrn_reflns_theta_min 2.25
_exptl_absorpt_coefficient_mu 6.738
_exptl_absorpt_correction_T_max 0.4314
_exptl_absorpt_correction_T_min 0.3768
_exptl_crystal_density_diffrn 2.157
_exptl_crystal_density_method 'not measured'
_exptl_crystal_F_000 1856
_exptl_crystal_size_max 0.18
_exptl_crystal_size_mid 0.17
_exptl_crystal_size_min 0.15
_refine_diff_density_max 1.591
_refine_diff_density_min -0.984
_refine_diff_density_rms 0.100
_refine_ls_extinction_method none
_refine_ls_goodness_of_fit_ref 1.040
_refine_ls_hydrogen_treatment mixed
_refine_ls_matrix_type full
_refine_ls_number_parameters 178
_refine_ls_number_reflns 3438
_refine_ls_number_restraints 0
_refine_ls_restrained_S_all 1.040
_refine_ls_R_factor_all 0.0451
_refine_ls_R_factor_gt 0.0364
_refine_ls_shift/su_max 0.000
_refine_ls_shift/su_mean 0.000
_refine_ls_structure_factor_coef Fsqd
_refine_ls_weighting_details 'calc w=1/[\s^2^(Fo^2^)+(0.0434P)^2^+7.6681P] where P=(Fo^2^+2Fc^2^)/3'
_refine_ls_weighting_scheme calc
_refine_ls_wR_factor_gt 0.0887
_refine_ls_wR_factor_ref 0.0930
_reflns_number_gt 2880
_reflns_number_total 3438
_reflns_threshold_expression >2sigma(I)
_cod_data_source_file cg0505822si20051103_065952.cif
_cod_data_source_block '_2c'
_cod_depositor_comments
;
The following automatic conversions were performed:

'_symmetry_cell_setting' value 'Monoclinic' changed to 'monoclinic'
according to
/usr/data/users/saulius/automatic-downloads/retrospective/ACS/lib/dictionaries/cif_core.dic
dictionary named 'cif_core.dic' version 2.4.2 from 2011-04-26.

Automatic conversion script
Id: cif_fix_values 2281 2013-09-26 08:29:07Z andrius 
;
_cod_original_cell_volume 3017.6(8)
_cod_original_sg_symbol_H-M C2/c
_cod_original_formula_sum 'C12.50 H10.50 Br2 Cd N3.50 O0.50'
_cod_database_code 4511462

loop_
_symmetry_equiv_pos_as_xyz
'x, y, z'
'-x, y, -z+1/2'
'x+1/2, y+1/2, z'
'-x+1/2, y+1/2, -z+1/2'
'-x, -y, -z'
'x, -y, z-1/2'
'-x+1/2, -y+1/2, -z'
'x+1/2, -y+1/2, z-1/2'

loop_
_atom_site_label
_atom_site_type_symbol
_atom_site_fract_x
_atom_site_fract_y
_atom_site_fract_z
_atom_site_U_iso_or_equiv
_atom_site_adp_type
_atom_site_occupancy
_atom_site_symmetry_multiplicity
_atom_site_calc_flag
_atom_site_refinement_flags
Cd1 Cd 0.267780(19) 0.22574(2) 0.35194(3) 0.04646(11) Uani 1 1 d .
Br1 Br 0.23164(4) 0.12998(3) 0.53432(4) 0.06485(16) Uani 1 1 d .
Br2 Br 0.40635(3) 0.16159(5) 0.36674(6) 0.0849(2) Uani 1 1 d .
N3 N 0.1050(2) 0.2899(2) 0.1728(3) 0.0423(7) Uani 1 1 d .
C13 C 0.0000 0.4784(4) 0.2500 0.0504(14) Uani 1 2 d S
H13 H 0.0000 0.5394 0.2500 0.060 Uiso 1 2 calc SR
N4 N 0.0000 0.2993(3) 0.2500 0.0369(9) Uani 1 2 d S
C6 C 0.1613(2) 0.3245(3) 0.1197(3) 0.0387(8) Uani 1 1 d .
N1 N 0.1569(2) 0.1506(2) 0.2349(3) 0.0432(7) Uani 1 1 d .
C11 C 0.0514(2) 0.3439(3) 0.2092(3) 0.0386(8) Uani 1 1 d .
N2 N 0.2398(2) 0.3038(2) 0.1720(3) 0.0433(7) Uani 1 1 d .
C5 C 0.0934(2) 0.1974(3) 0.1701(3) 0.0384(8) Uani 1 1 d .
C12 C 0.0544(3) 0.4343(3) 0.2078(4) 0.0484(10) Uani 1 1 d .
H12 H 0.0915 0.4640 0.1797 0.058 Uiso 1 1 calc R
C8 C 0.1933(3) 0.4038(3) -0.0278(4) 0.0597(12) Uani 1 1 d .
H8 H 0.1780 0.4383 -0.0945 0.072 Uiso 1 1 calc R
C4 C 0.0202(3) 0.1597(3) 0.1051(3) 0.0464(9) Uani 1 1 d .
H4 H -0.0229 0.1938 0.0594 0.056 Uiso 1 1 calc R
C7 C 0.1353(3) 0.3739(3) 0.0190(4) 0.0527(10) Uani 1 1 d .
H7 H 0.0800 0.3866 -0.0161 0.063 Uiso 1 1 calc R
C1 C 0.1496(3) 0.0630(3) 0.2340(4) 0.0559(11) Uani 1 1 d .
H1 H 0.1946 0.0296 0.2761 0.067 Uiso 1 1 calc R
C3 C 0.0126(3) 0.0700(3) 0.1096(4) 0.0564(11) Uani 1 1 d .
H3 H -0.0368 0.0429 0.0697 0.068 Uiso 1 1 calc R
C10 C 0.2951(3) 0.3323(3) 0.1226(4) 0.0531(11) Uani 1 1 d .
H10 H 0.3499 0.3170 0.1569 0.064 Uiso 1 1 calc R
C9 C 0.2745(3) 0.3821(3) 0.0253(4) 0.0579(12) Uani 1 1 d .
H9 H 0.3146 0.4014 -0.0053 0.070 Uiso 1 1 calc R
C2 C 0.0787(3) 0.0211(3) 0.1735(4) 0.0607(12) Uani 1 1 d .
H2 H 0.0751 -0.0396 0.1756 0.073 Uiso 1 1 calc R
O1 O 0.5000 0.3123(8) 0.2500 0.225(7) Uani 1 2 d S
H1A H 0.5375 0.2809 0.2452 0.337 Uiso 1 1 calc R

loop_
_atom_site_aniso_label
_atom_site_aniso_U_11
_atom_site_aniso_U_22
_atom_site_aniso_U_33
_atom_site_aniso_U_23
_atom_site_aniso_U_13
_atom_site_aniso_U_12
Cd1 0.04646(18) 0.04901(19) 0.03991(17) -0.00589(12) 0.00816(12) 0.00857(13)
Br1 0.1061(4) 0.0422(2) 0.0466(3) -0.00476(18) 0.0249(3) 0.0042(2)
Br2 0.0548(3) 0.0955(4) 0.0932(4) -0.0262(3) 0.0077(3) 0.0301(3)
N3 0.0452(18) 0.0367(17) 0.0509(19) 0.0042(14) 0.0237(15) 0.0048(14)
C13 0.053(3) 0.033(3) 0.070(4) 0.000 0.026(3) 0.000
N4 0.042(2) 0.032(2) 0.040(2) 0.000 0.0177(19) 0.000
C6 0.0372(19) 0.041(2) 0.0405(19) -0.0034(16) 0.0153(16) -0.0012(16)
N1 0.0511(19) 0.0377(17) 0.0394(17) -0.0011(14) 0.0126(14) 0.0022(15)
C11 0.0358(19) 0.0378(19) 0.0425(19) 0.0019(15) 0.0128(16) 0.0022(15)
N2 0.0413(18) 0.0476(19) 0.0421(17) -0.0045(14) 0.0149(14) 0.0015(14)
C5 0.045(2) 0.0371(18) 0.0375(18) -0.0003(15) 0.0190(16) 0.0021(16)
C12 0.047(2) 0.037(2) 0.067(3) 0.0042(19) 0.026(2) -0.0025(17)
C8 0.072(3) 0.063(3) 0.045(2) 0.006(2) 0.019(2) -0.014(3)
C4 0.050(2) 0.048(2) 0.041(2) -0.0040(17) 0.0141(18) 0.0012(18)
C7 0.046(2) 0.060(3) 0.050(2) 0.011(2) 0.0124(19) -0.003(2)
C1 0.076(3) 0.040(2) 0.047(2) 0.0041(18) 0.013(2) 0.011(2)
C3 0.065(3) 0.054(3) 0.050(2) -0.016(2) 0.019(2) -0.010(2)
C10 0.042(2) 0.063(3) 0.058(3) -0.009(2) 0.022(2) -0.005(2)
C9 0.065(3) 0.063(3) 0.057(3) -0.010(2) 0.036(2) -0.021(2)
C2 0.090(4) 0.036(2) 0.053(3) -0.0069(19) 0.019(2) -0.005(2)
O1 0.087(6) 0.150(10) 0.41(2) 0.000 0.042(9) 0.000

loop_
_atom_type_symbol
_atom_type_description
_atom_type_scat_dispersion_real
_atom_type_scat_dispersion_imag
_atom_type_scat_source
C C 0.0033 0.0016 'International Tables Vol C Tables 4.2.6.8 and 6.1.1.4'
H H 0.0000 0.0000 'International Tables Vol C Tables 4.2.6.8 and 6.1.1.4'
N N 0.0061 0.0033 'International Tables Vol C Tables 4.2.6.8 and 6.1.1.4'
O O 0.0106 0.0060 'International Tables Vol C Tables 4.2.6.8 and 6.1.1.4'
Br Br -0.2901 2.4595 'International Tables Vol C Tables 4.2.6.8 and 6.1.1.4'
Cd Cd -0.8075 1.2024 'International Tables Vol C Tables 4.2.6.8 and 6.1.1.4'

loop_
_geom_angle_atom_site_label_1
_geom_angle_atom_site_label_2
_geom_angle_atom_site_label_3
_geom_angle
_geom_angle_site_symmetry_1
_geom_angle_site_symmetry_3
N1 Cd1 N2 78.41(12) . .
N1 Cd1 Br2 115.38(9) . .
N2 Cd1 Br2 99.66(8) . .
N1 Cd1 Br1 128.04(8) . 7_556
N2 Cd1 Br1 91.61(8) . 7_556
Br2 Cd1 Br1 116.56(2) . 7_556
N1 Cd1 Br1 83.19(8) . .
N2 Cd1 Br1 157.26(8) . .
Br2 Cd1 Br1 100.24(2) . .
Br1 Cd1 Br1 89.27(2) 7_556 .
Cd1 Br1 Cd1 90.73(2) 7_556 .
C11 N3 C6 122.2(3) . .
C11 N3 C5 119.1(3) . .
C6 N3 C5 117.8(3) . .
C12 C13 C12 121.4(5) . 2
C12 C13 H13 119.3 . .
C12 C13 H13 119.3 2 .
C11 N4 C11 118.3(5) 2 .
N2 C6 C7 122.8(4) . .
N2 C6 N3 115.3(3) . .
C7 C6 N3 121.8(4) . .
C5 N1 C1 118.3(4) . .
C5 N1 Cd1 117.4(3) . .
C1 N1 Cd1 124.1(3) . .
N4 C11 C12 123.3(4) . .
N4 C11 N3 113.3(3) . .
C12 C11 N3 123.3(3) . .
C6 N2 C10 117.6(4) . .
C6 N2 Cd1 115.4(2) . .
C10 N2 Cd1 126.9(3) . .
N1 C5 C4 122.6(4) . .
N1 C5 N3 115.9(3) . .
C4 C5 N3 121.5(4) . .
C13 C12 C11 116.8(4) . .
C13 C12 H12 121.6 . .
C11 C12 H12 121.6 . .
C9 C8 C7 119.0(4) . .
C9 C8 H8 120.5 . .
C7 C8 H8 120.5 . .
C3 C4 C5 118.2(4) . .
C3 C4 H4 120.9 . .
C5 C4 H4 120.9 . .
C8 C7 C6 118.3(4) . .
C8 C7 H7 120.8 . .
C6 C7 H7 120.8 . .
N1 C1 C2 122.4(4) . .
N1 C1 H1 118.8 . .
C2 C1 H1 118.8 . .
C2 C3 C4 119.4(4) . .
C2 C3 H3 120.3 . .
C4 C3 H3 120.3 . .
N2 C10 C9 123.0(4) . .
N2 C10 H10 118.5 . .
C9 C10 H10 118.5 . .
C10 C9 C8 119.2(4) . .
C10 C9 H9 120.4 . .
C8 C9 H9 120.4 . .
C1 C2 C3 119.0(4) . .
C1 C2 H2 120.5 . .
C3 C2 H2 120.5 . .

loop_
_geom_bond_atom_site_label_1
_geom_bond_atom_site_label_2
_geom_bond_distance
_geom_bond_site_symmetry_2
Cd1 N1 2.289(3) .
Cd1 N2 2.399(3) .
Cd1 Br2 2.5272(7) .
Cd1 Br1 2.5982(6) 7_556
Cd1 Br1 2.8812(7) .
Br1 Cd1 2.5982(6) 7_556
N3 C11 1.408(5) .
N3 C6 1.424(5) .
N3 C5 1.426(5) .
C13 C12 1.377(5) .
C13 C12 1.377(5) 2
C13 H13 0.9300 .
N4 C11 1.329(4) 2
N4 C11 1.329(4) .
C6 N2 1.332(5) .
C6 C7 1.384(6) .
N1 C5 1.331(5) .
N1 C1 1.343(5) .
C11 C12 1.383(6) .
N2 C10 1.346(5) .
C5 C4 1.379(6) .
C12 H12 0.9300 .
C8 C9 1.377(7) .
C8 C7 1.374(6) .
C8 H8 0.9300 .
C4 C3 1.378(6) .
C4 H4 0.9300 .
C7 H7 0.9300 .
C1 C2 1.364(7) .
C1 H1 0.9300 .
C3 C2 1.374(7) .
C3 H3 0.9300 .
C10 C9 1.354(7) .
C10 H10 0.9300 .
C9 H9 0.9300 .
C2 H2 0.9300 .
O1 H1A 0.8200 .

loop_
_geom_torsion_atom_site_label_1
_geom_torsion_atom_site_label_2
_geom_torsion_atom_site_label_3
_geom_torsion_atom_site_label_4
_geom_torsion
_geom_torsion_site_symmetry_1
_geom_torsion_site_symmetry_4
N1 Cd1 Br1 Cd1 -128.48(9) . 7_556
N2 Cd1 Br1 Cd1 -92.4(2) . 7_556
Br2 Cd1 Br1 Cd1 116.87(2) . 7_556
Br1 Cd1 Br1 Cd1 0.0 7_556 7_556
C11 N3 C6 N2 123.8(4) . .
C5 N3 C6 N2 -67.1(5) . .
C11 N3 C6 C7 -57.9(6) . .
C5 N3 C6 C7 111.1(4) . .
N2 Cd1 N1 C5 -46.3(3) . .
Br2 Cd1 N1 C5 -141.6(2) . .
Br1 Cd1 N1 C5 36.6(3) 7_556 .
Br1 Cd1 N1 C5 120.3(3) . .
N2 Cd1 N1 C1 138.7(4) . .
Br2 Cd1 N1 C1 43.4(4) . .
Br1 Cd1 N1 C1 -138.4(3) 7_556 .
Br1 Cd1 N1 C1 -54.7(3) . .
C11 N4 C11 C12 0.5(3) 2 .
C11 N4 C11 N3 177.6(4) 2 .
C6 N3 C11 N4 176.0(3) . .
C5 N3 C11 N4 7.1(5) . .
C6 N3 C11 C12 -6.9(6) . .
C5 N3 C11 C12 -175.8(4) . .
C7 C6 N2 C10 -0.7(6) . .
N3 C6 N2 C10 177.6(4) . .
C7 C6 N2 Cd1 176.0(3) . .
N3 C6 N2 Cd1 -5.7(4) . .
N1 Cd1 N2 C6 46.7(3) . .
Br2 Cd1 N2 C6 160.9(3) . .
Br1 Cd1 N2 C6 -81.9(3) 7_556 .
Br1 Cd1 N2 C6 10.1(4) . .
N1 Cd1 N2 C10 -136.9(4) . .
Br2 Cd1 N2 C10 -22.8(4) . .
Br1 Cd1 N2 C10 94.5(4) 7_556 .
Br1 Cd1 N2 C10 -173.6(3) . .
C1 N1 C5 C4 1.9(6) . .
Cd1 N1 C5 C4 -173.5(3) . .
C1 N1 C5 N3 -178.9(4) . .
Cd1 N1 C5 N3 5.8(4) . .
C11 N3 C5 N1 -121.5(4) . .
C6 N3 C5 N1 69.1(4) . .
C11 N3 C5 C4 57.7(5) . .
C6 N3 C5 C4 -111.7(4) . .
C12 C13 C12 C11 0.4(3) 2 .
N4 C11 C12 C13 -0.9(6) . .
N3 C11 C12 C13 -177.7(3) . .
N1 C5 C4 C3 1.2(6) . .
N3 C5 C4 C3 -178.0(4) . .
C9 C8 C7 C6 1.4(7) . .
N2 C6 C7 C8 -0.9(7) . .
N3 C6 C7 C8 -179.0(4) . .
C5 N1 C1 C2 -3.1(7) . .
Cd1 N1 C1 C2 171.9(4) . .
C5 C4 C3 C2 -3.1(6) . .
C6 N2 C10 C9 1.8(7) . .
Cd1 N2 C10 C9 -174.5(3) . .
N2 C10 C9 C8 -1.3(7) . .
C7 C8 C9 C10 -0.4(7) . .
N1 C1 C2 C3 1.2(7) . .
C4 C3 C2 C1 2.0(7) . .
